data_2200005
loop_
_publ_author_name
'de Ruyck, J\'er\^ome'
'Henry de Hassonville, Sandrine'
'Li\'egeois, Jean-Fran\,cois'
'Wouters, Johan'

_publ_section_title
;
 Cyproterone and a comparison with its acetate ester
;
_journal_coeditor_code AT6034
_journal_issue 11
_journal_name_full 'Acta Crystallographica Section E'
_journal_page_first o3576
_journal_page_last o3578
_journal_paper_doi 10.1107/S1600536805031673
_journal_volume 61
_journal_year 2005
_chemical_formula_iupac 'C22 H27 Cl O3'
_chemical_formula_moiety 'C22 H27 Cl O3'
_chemical_formula_sum 'C22 H27 Cl O3'
_chemical_formula_weight 374.89
_chemical_name_common Cyproterone
_chemical_name_systematic
;
6-chloro-1,2-dihydro-17-hydroxy-3'H-cyclopropa[a]pregna-1,4,6-triene-
3,20-dione
;
_space_group_IT_number 19
_symmetry_cell_setting orthorhombic
_symmetry_space_group_name_Hall 'P 2ac 2ab'
_symmetry_space_group_name_H-M 'P 21 21 21'
_atom_sites_solution_hydrogens geom
_atom_sites_solution_primary direct
_atom_sites_solution_secondary difmap
_cell_angle_alpha 90
_cell_angle_beta 90
_cell_angle_gamma 90
_cell_formula_units_Z 4
_cell_length_a 6.3880(10)
_cell_length_b 14.182(2)
_cell_length_c 21.107(3)
_cell_measurement_reflns_used 21
_cell_measurement_temperature 293
_cell_measurement_theta_max 34.72
_cell_measurement_theta_min 14.04
_cell_volume 1912.2(5)
_computing_cell_refinement 'CAD-4 EXPRESS'
_computing_data_collection 'CAD-4 EXPRESS (Enraf--Nonius, 1994)'
_computing_data_reduction 'HELENA (Spek, 1997)'
_computing_molecular_graphics 'PLATON (Spek, 2003)'
_computing_publication_material PLATON
_computing_structure_refinement 'SHELXL97 (Sheldrick, 1997)'
_computing_structure_solution 'SHELXS97 (Sheldrick, 1997)'
_diffrn_ambient_temperature 293(2)
_diffrn_measured_fraction_theta_full 1.000
_diffrn_measured_fraction_theta_max 1.000
_diffrn_measurement_device_type 'Enraf--Nonius CAD-4'
_diffrn_measurement_method \w/2\q
_diffrn_radiation_monochromator graphite
_diffrn_radiation_type CuK\a
_diffrn_radiation_wavelength 1.54178
_diffrn_reflns_av_R_equivalents 0.0000
_diffrn_reflns_av_sigmaI/netI 0.0096
_diffrn_reflns_limit_h_max 8
_diffrn_reflns_limit_h_min 0
_diffrn_reflns_limit_k_max 17
_diffrn_reflns_limit_k_min 0
_diffrn_reflns_limit_l_max 26
_diffrn_reflns_limit_l_min 0
_diffrn_reflns_number 2271
_diffrn_reflns_reduction_process ' ?'
_diffrn_reflns_theta_full 74.99
_diffrn_reflns_theta_max 74.99
_diffrn_reflns_theta_min 3.75
_diffrn_standards_decay_% 2.6
_diffrn_standards_interval_count 200
_diffrn_standards_interval_time 60
_diffrn_standards_number 3
_exptl_absorpt_coefficient_mu 1.914
_exptl_absorpt_correction_T_max 0.646
_exptl_absorpt_correction_T_min 0.546
_exptl_absorpt_correction_type analytical
_exptl_absorpt_process_details '(Alcock, 1970)'
_exptl_crystal_colour colorless
_exptl_crystal_density_diffrn 1.302
_exptl_crystal_density_method 'Not Measured'
_exptl_crystal_description prism
_exptl_crystal_F_000 800
_exptl_crystal_size_max 0.360
_exptl_crystal_size_mid 0.310
_exptl_crystal_size_min 0.250
_refine_diff_density_max 0.241
_refine_diff_density_min -0.291
_refine_ls_abs_structure_details '(Flack, 1983)'
_refine_ls_abs_structure_Flack -0.06(2)
_refine_ls_extinction_method none
_refine_ls_goodness_of_fit_ref 1.078
_refine_ls_hydrogen_treatment mixed
_refine_ls_matrix_type full
_refine_ls_number_parameters 250
_refine_ls_number_reflns 2271
_refine_ls_number_restraints 0
_refine_ls_restrained_S_all 1.078
_refine_ls_R_factor_all 0.0367
_refine_ls_R_factor_gt 0.0360
_refine_ls_shift/su_max 0.001
_refine_ls_shift/su_mean 0.000
_refine_ls_structure_factor_coef Fsqd
_refine_ls_weighting_details 'calc w = 1/[\s^2^(Fo^2^)+(0.0726P)^2^+0.2755P] where P = (Fo^2^+2Fc^2^)/3'
_refine_ls_weighting_scheme calc
_refine_ls_wR_factor_gt 0.1018
_refine_ls_wR_factor_ref 0.1027
_reflns_number_gt 2223
_reflns_number_total 2271
_reflns_threshold_expression I>2\s(I)
_cod_data_source_file at6034.cif
_cod_data_source_block I
_cod_database_code 2200005
_cod_database_fobs_code 2200005

loop_
_symmetry_equiv_pos_as_xyz
x,y,z
1/2-x,-y,1/2+z
1/2+x,1/2-y,-z
-x,1/2+y,1/2-z

loop_
_atom_site_aniso_label
_atom_site_aniso_U_11
_atom_site_aniso_U_22
_atom_site_aniso_U_33
_atom_site_aniso_U_12
_atom_site_aniso_U_13
_atom_site_aniso_U_23
Cl26 0.1105(6) 0.0475(3) 0.0559(3) 0.0247(4) -0.0448(4) -0.0035(2)
O25 0.0717(12) 0.0718(11) 0.0502(9) 0.0063(11) -0.0116(9) -0.0317(9)
O24 0.0309(7) 0.0475(8) 0.0389(7) -0.0037(7) 0.0020(6) 0.0093(7)
O23 0.0796(13) 0.0594(10) 0.0452(8) -0.0077(11) -0.0227(10) 0.0110(8)
C1 0.0519(12) 0.0276(8) 0.0355(9) 0.0051(9) -0.0006(9) -0.0040(8)
C2 0.0562(13) 0.0372(10) 0.0421(10) 0.0043(10) 0.0018(10) -0.0137(9)
C3 0.0459(12) 0.0494(12) 0.0353(10) -0.0037(10) 0.0043(9) -0.0147(9)
C4 0.0454(11) 0.0441(10) 0.0317(9) 0.0012(10) -0.0053(8) -0.0030(8)
C5 0.0345(9) 0.0314(9) 0.0312(8) -0.0011(8) -0.0022(8) -0.0011(7)
C6 0.0446(10) 0.0318(9) 0.0374(9) 0.0047(9) -0.0135(9) 0.0030(8)
C7 0.0393(10) 0.0283(8) 0.0398(9) 0.0050(8) -0.0089(8) -0.0022(7)
C8 0.0318(8) 0.0260(8) 0.0278(8) 0.0009(7) -0.0008(7) -0.0034(6)
C9 0.0341(9) 0.0243(7) 0.0278(7) 0.0019(7) 0.0002(7) -0.0002(7)
C10 0.0373(9) 0.0254(8) 0.0281(8) 0.0004(8) 0.0022(8) -0.0040(7)
C11 0.0499(11) 0.0271(8) 0.0349(8) 0.0064(9) -0.0081(9) 0.0016(7)
C12 0.0401(10) 0.0327(8) 0.0341(9) 0.0067(8) -0.0068(8) 0.0010(7)
C13 0.0307(8) 0.0303(8) 0.0246(7) -0.0007(8) 0.0001(7) 0.0004(6)
C14 0.0303(8) 0.0271(8) 0.0265(7) 0.0002(7) -0.0010(7) 0.0002(7)
C15 0.0373(10) 0.0293(9) 0.0419(10) 0.0036(8) -0.0073(9) -0.0068(8)
C16 0.0406(10) 0.0371(9) 0.0405(9) 0.0001(9) -0.0061(9) -0.0091(8)
C17 0.0323(9) 0.0352(9) 0.0284(8) -0.0029(8) 0.0002(7) -0.0015(7)
C22 0.0440(11) 0.0524(13) 0.0458(11) 0.0092(10) 0.0008(10) -0.0102(10)
C19 0.0457(11) 0.0386(10) 0.0410(10) -0.0121(9) 0.0065(9) -0.0058(8)
C18 0.0415(10) 0.0501(11) 0.0303(8) -0.0083(10) 0.0057(9) 0.0015(8)
C20 0.0401(10) 0.0523(12) 0.0313(9) -0.0056(10) -0.0049(8) -0.0017(9)
C21 0.080(2) 0.0654(16) 0.0549(14) -0.0134(16) -0.0273(16) -0.0097(13)

loop_
_atom_site_label
_atom_site_fract_x
_atom_site_fract_y
_atom_site_fract_z
_atom_site_U_iso_or_equiv
_atom_site_thermal_displace_type
_atom_site_calc_flag
_atom_site_refinement_flags
_atom_site_occupancy
_atom_site_type_symbol
Cl26 0.48194(14) 0.48070(4) 0.28454(3) 0.0713(2) Uani . . 1.000 Cl
O25 0.3435(4) 0.80973(14) 0.36536(9) 0.0646(6) Uani . . 1.000 O
O24 -0.3669(2) 0.44701(11) 0.03931(7) 0.0391(4) Uani . . 1.000 O
O23 -0.3042(4) 0.55099(13) -0.08865(8) 0.0614(6) Uani . . 1.000 O
C1 0.0888(4) 0.78601(14) 0.20969(10) 0.0383(6) Uani . . 1.000 C
C2 0.1229(4) 0.82428(16) 0.27615(10) 0.0452(6) Uani . . 1.000 C
C3 0.2678(4) 0.77456(16) 0.31753(10) 0.0435(7) Uani . . 1.000 C
C4 0.3216(4) 0.67770(16) 0.30028(10) 0.0404(6) Uani . . 1.000 C
C5 0.2934(3) 0.64242(13) 0.24162(9) 0.0324(5) Uani . . 1.000 C
C6 0.3511(3) 0.54523(14) 0.22582(10) 0.0379(5) Uani . . 1.000 C
C7 0.3147(3) 0.50450(13) 0.17050(10) 0.0358(5) Uani . . 1.000 C
C8 0.2035(3) 0.55381(12) 0.11785(8) 0.0285(5) Uani . . 1.000 C
C9 0.0817(3) 0.64021(12) 0.14219(8) 0.0287(4) Uani . . 1.000 C
C10 0.2178(3) 0.70241(12) 0.18632(8) 0.0303(5) Uani . . 1.000 C
C11 -0.0211(4) 0.69331(13) 0.08672(9) 0.0373(5) Uani . . 1.000 C
C12 -0.1611(3) 0.62932(13) 0.04663(9) 0.0356(5) Uani . . 1.000 C
C13 -0.0463(3) 0.54051(13) 0.02449(8) 0.0285(4) Uani . . 1.000 C
C14 0.0488(3) 0.49035(12) 0.08275(8) 0.0280(4) Uani . . 1.000 C
C15 0.1185(3) 0.39401(13) 0.05732(10) 0.0362(6) Uani . . 1.000 C
C16 -0.0408(3) 0.37218(15) 0.00384(10) 0.0394(5) Uani . . 1.000 C
C17 -0.1864(3) 0.45895(13) -0.00009(8) 0.0320(5) Uani . . 1.000 C
C22 -0.0794(4) 0.77461(18) 0.25735(11) 0.0474(7) Uani . . 1.000 C
C19 0.4133(4) 0.74080(15) 0.15244(10) 0.0418(6) Uani . . 1.000 C
C18 0.1223(4) 0.56476(17) -0.02521(9) 0.0406(6) Uani . . 1.000 C
C20 -0.2902(4) 0.47460(17) -0.06495(9) 0.0412(6) Uani . . 1.000 C
C21 -0.3858(6) 0.3901(2) -0.09594(14) 0.0668(10) Uani . . 1.000 C
H1 0.076(4) 0.828(2) 0.1811(13) 0.049(7) Uiso . . 1.000 H
H2 0.122(5) 0.8912(19) 0.2824(12) 0.052(7) Uiso . . 1.000 H
H2A -0.345(5) 0.406(2) 0.0649(15) 0.059(9) Uiso . . 1.000 H
H4 0.37780 0.63860 0.33130 0.0480 Uiso calc R 1.000 H
H7 0.36000 0.44290 0.16420 0.0430 Uiso calc R 1.000 H
H8 0.30850 0.57580 0.08740 0.0340 Uiso calc R 1.000 H
H9 -0.03290 0.61570 0.16830 0.0340 Uiso calc R 1.000 H
H11A -0.10420 0.74490 0.10330 0.0450 Uiso calc R 1.000 H
H11B 0.08740 0.72000 0.06000 0.0450 Uiso calc R 1.000 H
H12A -0.21000 0.66410 0.00990 0.0430 Uiso calc R 1.000 H
H12B -0.28260 0.61110 0.07130 0.0430 Uiso calc R 1.000 H
H14 -0.06720 0.47830 0.11210 0.0340 Uiso calc R 1.000 H
H15A 0.11260 0.34640 0.09030 0.0430 Uiso calc R 1.000 H
H15B 0.25990 0.39700 0.04080 0.0430 Uiso calc R 1.000 H
H16A 0.03100 0.36250 -0.03610 0.0470 Uiso calc R 1.000 H
H16B -0.12060 0.31590 0.01380 0.0470 Uiso calc R 1.000 H
H18A -0.10370 0.71190 0.27410 0.0570 Uiso calc R 1.000 H
H18B -0.20420 0.81290 0.25260 0.0570 Uiso calc R 1.000 H
H19A 0.48810 0.78210 0.18050 0.0630 Uiso calc R 1.000 H
H19B 0.37160 0.77500 0.11530 0.0630 Uiso calc R 1.000 H
H19C 0.50220 0.68920 0.14040 0.0630 Uiso calc R 1.000 H
H20A 0.05760 0.59460 -0.06100 0.0610 Uiso calc R 1.000 H
H20B 0.19090 0.50800 -0.03870 0.0610 Uiso calc R 1.000 H
H20C 0.22340 0.60670 -0.00680 0.0610 Uiso calc R 1.000 H
H22A -0.46560 0.40970 -0.13220 0.1000 Uiso calc R 1.000 H
H22B -0.47610 0.35870 -0.06640 0.1000 Uiso calc R 1.000 H
H22C -0.27700 0.34780 -0.10920 0.1000 Uiso calc R 1.000 H

loop_
_atom_type_symbol
_atom_type_description
_atom_type_scat_dispersion_real
_atom_type_scat_dispersion_imag
_atom_type_scat_source
O O 0.0492 0.0322 'International Tables Vol C Tables 4.2.6.8 and 6.1.1.4'
Cl Cl 0.3639 0.7018 'International Tables Vol C Tables 4.2.6.8 and 6.1.1.4'
H H 0.0000 0.0000 'International Tables Vol C Tables 4.2.6.8 and 6.1.1.4'
C C 0.0181 0.0091 'International Tables Vol C Tables 4.2.6.8 and 6.1.1.4'

loop_
_geom_angle_atom_site_label_1
_geom_angle_atom_site_label_2
_geom_angle_atom_site_label_3
_geom_angle
_geom_angle_publ_flag
C17 O24 H2A 110(2) no
C2 C1 C22 61.05(16) no
C10 C1 C22 121.78(18) no
C2 C1 C10 119.90(19) no
C1 C2 C22 58.21(15) no
C3 C2 C22 118.1(2) no
C1 C2 C3 118.2(2) no
O25 C3 C4 119.7(2) no
C2 C3 C4 117.09(19) no
O25 C3 C2 123.3(2) no
C3 C4 C5 123.1(2) no
C4 C5 C6 121.65(18) no
C6 C5 C10 115.52(16) no
C4 C5 C10 122.63(17) no
Cl26 C6 C5 116.76(15) no
C5 C6 C7 124.56(18) no
Cl26 C6 C7 118.67(15) no
C6 C7 C8 122.41(17) no
C7 C8 C9 111.40(14) no
C9 C8 C14 107.68(15) no
C7 C8 C14 113.12(14) no
C8 C9 C10 111.72(15) no
C10 C9 C11 114.71(14) no
C8 C9 C11 110.56(14) no
C1 C10 C9 109.49(16) no
C1 C10 C19 108.28(16) no
C5 C10 C9 108.70(14) no
C5 C10 C19 107.25(16) no
C9 C10 C19 112.17(15) no
C1 C10 C5 110.95(15) no
C9 C11 C12 112.33(15) no
C11 C12 C13 112.15(16) no
C12 C13 C17 116.05(16) no
C12 C13 C18 111.02(16) no
C12 C13 C14 108.92(14) no
C14 C13 C18 111.68(16) no
C17 C13 C18 109.97(15) no
C14 C13 C17 98.61(14) no
C8 C14 C15 120.43(16) no
C13 C14 C15 104.22(14) no
C8 C14 C13 111.65(14) no
C14 C15 C16 104.01(15) no
C15 C16 C17 105.97(16) no
O24 C17 C16 111.07(15) no
O24 C17 C20 100.78(16) no
O24 C17 C13 111.00(14) no
C13 C17 C20 116.03(16) no
C16 C17 C20 115.00(16) no
C13 C17 C16 103.21(15) no
C1 C22 C2 60.74(15) no
O23 C20 C21 120.8(2) no
C17 C20 C21 116.7(2) no
O23 C20 C17 122.4(2) no
C2 C1 H1 114.7(19) no
C10 C1 H1 111.5(18) no
C22 C1 H1 119.2(18) no
C1 C2 H2 118.7(15) no
C3 C2 H2 113.7(17) no
C22 C2 H2 119.2(19) no
C3 C4 H4 118.40 no
C5 C4 H4 118.49 no
C6 C7 H7 118.79 no
C8 C7 H7 118.80 no
C7 C8 H8 108.16 no
C9 C8 H8 108.15 no
C14 C8 H8 108.19 no
C8 C9 H9 106.43 no
C10 C9 H9 106.44 no
C11 C9 H9 106.41 no
C9 C11 H11A 109.17 no
C9 C11 H11B 109.16 no
C12 C11 H11A 109.11 no
C12 C11 H11B 109.12 no
H11A C11 H11B 107.85 no
C11 C12 H12A 109.18 no
C11 C12 H12B 109.21 no
C13 C12 H12A 109.18 no
C13 C12 H12B 109.16 no
H12A C12 H12B 107.86 no
C8 C14 H14 106.56 no
C13 C14 H14 106.61 no
C15 C14 H14 106.56 no
C14 C15 H15A 110.94 no
C14 C15 H15B 110.94 no
C16 C15 H15A 110.96 no
C16 C15 H15B 111.00 no
H15A C15 H15B 108.95 no
C15 C16 H16A 110.53 no
C15 C16 H16B 110.57 no
C17 C16 H16A 110.55 no
C17 C16 H16B 110.53 no
H16A C16 H16B 108.69 no
C1 C22 H18A 117.65 no
C1 C22 H18B 117.72 no
C2 C22 H18A 117.69 no
C2 C22 H18B 117.71 no
H18A C22 H18B 114.82 no
C10 C19 H19A 109.45 no
C10 C19 H19B 109.46 no
C10 C19 H19C 109.47 no
H19A C19 H19B 109.49 no
H19A C19 H19C 109.49 no
H19B C19 H19C 109.46 no
C13 C18 H20A 109.45 no
C13 C18 H20B 109.49 no
C13 C18 H20C 109.43 no
H20A C18 H20B 109.45 no
H20A C18 H20C 109.58 no
H20B C18 H20C 109.42 no
C20 C21 H22A 109.47 no
C20 C21 H22B 109.47 no
C20 C21 H22C 109.43 no
H22A C21 H22B 109.46 no
H22A C21 H22C 109.44 no
H22B C21 H22C 109.57 no

loop_
_geom_bond_atom_site_label_1
_geom_bond_atom_site_label_2
_geom_bond_distance
_geom_bond_publ_flag
Cl26 C6 1.753(2) no
O25 C3 1.226(3) no
O24 C17 1.432(2) no
O23 C20 1.197(3) no
O24 H2A 0.81(3) no
C1 C2 1.520(3) no
C1 C22 1.481(3) no
C1 C10 1.526(3) no
C2 C3 1.455(3) no
C2 C22 1.524(4) no
C3 C4 1.462(3) no
C4 C5 1.348(3) no
C5 C6 1.465(3) no
C5 C10 1.523(3) no
C6 C7 1.323(3) no
C7 C8 1.493(3) no
C8 C14 1.528(3) no
C8 C9 1.540(2) no
C9 C11 1.539(3) no
C9 C10 1.550(3) no
C10 C19 1.539(3) no
C11 C12 1.530(3) no
C12 C13 1.531(3) no
C13 C14 1.545(2) no
C13 C18 1.542(3) no
C13 C17 1.552(3) no
C14 C15 1.534(3) no
C15 C16 1.551(3) no
C16 C17 1.545(3) no
C17 C20 1.537(3) no
C20 C21 1.496(4) no
C1 H1 0.85(3) no
C2 H2 0.96(3) no
C4 H4 0.9301 no
C7 H7 0.9298 no
C8 H8 0.9799 no
C9 H9 0.9800 no
C11 H11A 0.9693 no
C11 H11B 0.9704 no
C12 H12A 0.9705 no
C12 H12B 0.9697 no
C14 H14 0.9808 no
C15 H15A 0.9705 no
C15 H15B 0.9692 no
C16 H16A 0.9695 no
C16 H16B 0.9701 no
C22 H18A 0.9696 no
C22 H18B 0.9698 no
C19 H19A 0.9603 no
C19 H19B 0.9595 no
C19 H19C 0.9605 no
C18 H20A 0.9595 no
C18 H20B 0.9597 no
C18 H20C 0.9601 no
C21 H22A 0.9607 no
C21 H22B 0.9591 no
C21 H22C 0.9598 no

loop_
_geom_contact_atom_site_label_1
_geom_contact_atom_site_label_2
_geom_contact_distance
_geom_contact_site_symmetry_2
_geom_contact_publ_flag
Cl26 O23 3.406(2) 2_565 no
Cl26 C2 3.596(3) 4_645 no
Cl26 H4 2.5360 . no
Cl26 H18B 3.0701 4_545 no
Cl26 H19A 2.9179 4_645 no
O25 O24 2.804(3) 4_555 no
O24 C15 3.394(2) 1_455 no
O24 O25 2.804(3) 4_545 no
O24 O23 3.103(2) . no
O23 Cl26 3.406(2) 2_564 no
O23 C18 3.042(3) . no
O23 O24 3.103(2) . no
O23 C12 3.197(3) . no
O25 H7 2.7466 4_655 no
O25 H2A 2.01(3) 4_555 no
O24 H14 2.4945 . no
O24 H15B 2.4875 1_455 no
O24 H12B 2.4822 . no
O24 H22B 2.6521 . no
O23 H12A 2.6948 . no
O23 H20A 2.4627 . no
O23 H1 2.71(3) 3_465 no
O23 H19B 2.7691 3_465 no
C2 Cl26 3.596(3) 4_655 no
C7 C19 3.431(3) . no
C12 O23 3.197(3) . no
C15 O24 3.394(2) 1_655 no
C19 C7 3.431(3) . no
C18 O23 3.042(3) . no
C1 H11A 2.6273 . no
C4 H18A 2.8145 . no
C4 H22A 2.9562 2_465 no
C5 H18A 2.8064 . no
C6 H9 2.9138 . no
C6 H19C 2.8898 . no
C7 H19C 2.9495 . no
C7 H15A 3.0919 . no
C8 H20C 2.7388 . no
C8 H19C 2.7485 . no
C11 H20C 2.8008 . no
C11 H1 2.83(3) . no
C11 H19B 2.8282 . no
C12 H19C 3.0438 1_455 no
C14 H2A 2.81(3) . no
C15 H7 2.8195 . no
C15 H2A 2.97(3) . no
C15 H20B 2.6334 . no
C16 H22C 2.8441 . no
C16 H20B 2.5898 . no
C22 H9 2.9496 . no
C19 H8 2.7944 . no
C19 H11B 2.8685 . no
C18 H8 2.6625 . no
C18 H11B 2.8516 . no
C18 H15B 2.8938 . no
C18 H16A 2.9362 . no
C20 H20A 2.7999 . no
C21 H16A 2.9728 . no
C21 H16B 3.0565 . no
H1 C11 2.83(3) . no
H1 H11A 2.3261 . no
H1 H19B 2.4616 . no
H1 O23 2.71(3) 3_565 no
H2 H14 2.5704 4_555 no
H2A C14 2.81(3) . no
H2A C15 2.97(3) . no
H2A H14 2.2788 . no
H2A H15B 2.5778 1_455 no
H2A H16B 2.2025 . no
H2A O25 2.01(3) 4_545 no
H4 Cl26 2.5360 . no
H7 C15 2.8195 . no
H7 O25 2.7466 4_645 no
H8 C19 2.7944 . no
H8 C18 2.6625 . no
H8 H11B 2.5518 . no
H8 H19C 2.3171 . no
H8 H20C 2.1073 . no
H9 C6 2.9138 . no
H9 C22 2.9496 . no
H9 H12B 2.5962 . no
H9 H14 2.2918 . no
H11A C1 2.6273 . no
H11A H1 2.3261 . no
H11B C19 2.8685 . no
H11B C18 2.8516 . no
H11B H8 2.5518 . no
H11B H19B 2.2949 . no
H11B H20C 2.3075 . no
H11B H12A 2.5600 3_565 no
H12A O23 2.6948 . no
H12A H20A 2.4765 . no
H12A H11B 2.5600 3_465 no
H12B O24 2.4822 . no
H12B H9 2.5962 . no
H12B H14 2.4864 . no
H12B H19C 2.2899 1_455 no
H14 O24 2.4945 . no
H14 H2A 2.2788 . no
H14 H9 2.2918 . no
H14 H12B 2.4864 . no
H14 H2 2.5704 4_545 no
H15A C7 3.0919 . no
H15B O24 2.4875 1_655 no
H15B C18 2.8938 . no
H15B H2A 2.5778 1_655 no
H15B H20B 2.3427 . no
H16A C18 2.9362 . no
H16A C21 2.9728 . no
H16A H20B 2.3031 . no
H16A H22C 2.5090 . no
H16B C21 3.0565 . no
H16B H2A 2.2025 . no
H18A C4 2.8145 . no
H18A C5 2.8064 . no
H18B H19A 2.5239 1_455 no
H18B Cl26 3.0701 4_555 no
H19A H18B 2.5239 1_655 no
H19A Cl26 2.9179 4_655 no
H19B C11 2.8282 . no
H19B H1 2.4616 . no
H19B H11B 2.2949 . no
H19B O23 2.7691 3_565 no
H19B H20A 2.4790 3_565 no
H19C C6 2.8898 . no
H19C C7 2.9495 . no
H19C C8 2.7485 . no
H19C C12 3.0438 1_655 no
H19C H8 2.3171 . no
H19C H12B 2.2899 1_655 no
H20A O23 2.4627 . no
H20A C20 2.7999 . no
H20A H12A 2.4765 . no
H20A H19B 2.4790 3_465 no
H20B C15 2.6334 . no
H20B C16 2.5898 . no
H20B H15B 2.3427 . no
H20B H16A 2.3031 . no
H20C C8 2.7388 . no
H20C C11 2.8008 . no
H20C H8 2.1073 . no
H20C H11B 2.3075 . no
H22A C4 2.9562 2_464 no
H22B O24 2.6521 . no
H22C C16 2.8441 . no
H22C H16A 2.5090 . no

loop_
_geom_hbond_atom_site_label_D
_geom_hbond_atom_site_label_H
_geom_hbond_atom_site_label_A
_geom_hbond_distance_DH
_geom_hbond_distance_HA
_geom_hbond_distance_DA
_geom_hbond_angle_DHA
_geom_hbond_publ_flag
O24 H2A O25 0.81(3) 2.01(3) 2.804(3) 169(3) yes
C4 H4 Cl26 0.93 2.54 2.994(2) 111 yes
C12 H12B O24 0.97 2.48 2.905(2) 106 yes
C14 H14 O24 0.98 2.49 2.876(2) 103 yes
C15 H15B O24 0.97 2.49 3.394(2) 156 yes
C22 H20A O23 0.96 2.46 3.042(3) 119 yes

loop_
_geom_torsion_atom_site_label_1
_geom_torsion_atom_site_label_2
_geom_torsion_atom_site_label_3
_geom_torsion_atom_site_label_4
_geom_torsion
_geom_torsion_publ_flag
C10 C1 C2 C3 -4.8(3) no
C10 C1 C2 C22 -112.1(2) no
C2 C1 C10 C19 -92.1(2) no
C22 C1 C10 C5 -47.2(3) no
C22 C1 C10 C9 72.8(2) no
C22 C1 C10 C19 -164.6(2) no
C10 C1 C22 C2 109.1(2) no
C22 C1 C2 C3 107.3(2) no
C2 C1 C10 C5 25.4(3) no
C2 C1 C10 C9 145.33(19) no
C22 C2 C3 C4 49.1(3) no
C3 C2 C22 C1 -107.4(2) no
C1 C2 C3 C4 -17.9(3) no
C22 C2 C3 O25 -130.5(3) no
C1 C2 C3 O25 162.6(2) no
O25 C3 C4 C5 -161.6(2) no
C2 C3 C4 C5 18.9(4) no
C3 C4 C5 C10 4.7(3) no
C3 C4 C5 C6 179.4(2) no
C10 C5 C6 C7 -9.7(3) no
C4 C5 C10 C1 -26.1(3) no
C10 C5 C6 Cl26 168.95(14) no
C4 C5 C10 C19 91.9(2) no
C6 C5 C10 C1 158.92(17) no
C4 C5 C10 C9 -146.6(2) no
C6 C5 C10 C19 -83.01(19) no
C4 C5 C6 Cl26 -6.1(3) no
C6 C5 C10 C9 38.5(2) no
C4 C5 C6 C7 175.3(2) no
C5 C6 C7 C8 -1.7(3) no
Cl26 C6 C7 C8 179.69(15) no
C6 C7 C8 C9 -17.8(3) no
C6 C7 C8 C14 -139.23(19) no
C7 C8 C9 C10 47.7(2) no
C7 C8 C14 C13 -174.16(15) no
C7 C8 C14 C15 -51.5(2) no
C9 C8 C14 C13 62.31(18) no
C9 C8 C14 C15 -175.03(15) no
C14 C8 C9 C11 -58.73(19) no
C7 C8 C9 C11 176.69(16) no
C14 C8 C9 C10 172.23(14) no
C8 C9 C10 C1 -179.24(15) no
C11 C9 C10 C5 175.28(16) no
C11 C9 C10 C19 -66.3(2) no
C8 C9 C11 C12 55.2(2) no
C10 C9 C11 C12 -177.42(16) no
C8 C9 C10 C5 -57.89(19) no
C8 C9 C10 C19 60.53(19) no
C11 C9 C10 C1 53.9(2) no
C9 C11 C12 C13 -52.8(2) no
C11 C12 C13 C17 163.75(15) no
C11 C12 C13 C18 -69.7(2) no
C11 C12 C13 C14 53.7(2) no
C12 C13 C14 C15 168.70(15) no
C18 C13 C14 C8 63.2(2) no
C17 C13 C14 C8 178.79(14) no
C17 C13 C14 C15 47.28(17) no
C12 C13 C14 C8 -59.79(19) no
C12 C13 C17 C20 72.2(2) no
C14 C13 C17 O24 74.04(17) no
C14 C13 C17 C16 -45.02(16) no
C14 C13 C17 C20 -171.72(16) no
C18 C13 C14 C15 -68.31(19) no
C12 C13 C17 O24 -42.0(2) no
C12 C13 C17 C16 -161.06(15) no
C18 C13 C17 C20 -54.8(2) no
C18 C13 C17 O24 -169.05(16) no
C18 C13 C17 C16 71.89(18) no
C13 C14 C15 C16 -31.17(19) no
C8 C14 C15 C16 -157.35(15) no
C14 C15 C16 C17 2.30(19) no
C15 C16 C17 O24 -91.94(18) no
C15 C16 C17 C13 27.08(18) no
C15 C16 C17 C20 154.44(17) no
C13 C17 C20 O23 -16.7(3) no
C16 C17 C20 O23 -137.3(2) no
C16 C17 C20 C21 46.3(3) no
C13 C17 C20 C21 166.9(2) no
O24 C17 C20 O23 103.2(3) no
O24 C17 C20 C21 -73.2(3) no

loop_
_cod_related_entry_id
_cod_related_entry_database
_cod_related_entry_code
1 ChemSpider 4447594
